data_7225467
loop_
_publ_author_name
'Dong, Ruo-Ting'
'Chen, Xin-Li'
'Cui, Xiao'
'Chen, Su-Su'
'Shen, Mo-Yuan'
'Li, Chu-Wen'
'Li, Qian-Hong'
'Hu, Ming-Yuan'
'Huang, Lan-Fen'
'Deng, Hong'

_publ_section_title
;
 Copper(i)--lanthanide(iii) heterometallic metal--organic frameworks
 constructed from 3-(3-pyridyl)acrylic acid: syntheses, structures, and
 properties
;
_journal_issue 29
_journal_name_full CrystEngComm
_journal_page_first 5547
_journal_paper_doi 10.1039/C6CE00637J
_journal_volume 18
_journal_year 2016
_chemical_formula_moiety 'C17 H16 Cu2 Gd I2 N2 O8, 2(H2 O)'
_chemical_formula_sum 'C17 H20 Cu2 Gd I2 N2 O10'
_chemical_formula_weight 950.50
_chemical_name_systematic
;
 ? 
;
_space_group_crystal_system triclinic
_space_group_IT_number 2
_space_group_name_Hall '-P 1'
_space_group_name_H-M_alt 'P -1'
_symmetry_space_group_name_Hall '-P 1'
_symmetry_space_group_name_H-M 'P -1'
_atom_sites_solution_hydrogens mixed
_audit_creation_date 2016-05-30
_audit_creation_method
;
Olex2 1.2
(compiled 2016.02.19 svn.r3266 for OlexSys, GUI svn.r5155)
;
_audit_update_record
;
2016-06-02 deposited with the CCDC.
2016-06-06 downloaded from the CCDC.
;
_cell_angle_alpha 86.444(7)
_cell_angle_beta 83.969(6)
_cell_angle_gamma 79.622(6)
_cell_formula_units_Z 2
_cell_length_a 8.161(3)
_cell_length_b 8.250(3)
_cell_length_c 18.961(6)
_cell_measurement_reflns_used 1129
_cell_measurement_temperature 296(2)
_cell_measurement_theta_max 25.38
_cell_measurement_theta_min 2.51
_cell_volume 1247.6(8)
_computing_cell_refinement 'SAINT v7.68A (Bruker, 2009)'
_computing_data_collection 'Apex2 (Bruker, 2005)'
_computing_data_reduction 'SAINT v7.68A (Bruker, 2009)'
_computing_molecular_graphics 'Olex2 (Dolomanov et al., 2009)'
_computing_publication_material 'Olex2 (Dolomanov et al., 2009)'
_computing_structure_refinement 'ShelXL (Sheldrick, 2015)'
_computing_structure_solution 'SHELXS-97 (Sheldrick, 2008)'
_diffrn_ambient_temperature 296.15
_diffrn_measured_fraction_theta_full 0.987
_diffrn_measured_fraction_theta_max 0.986
_diffrn_measurement_device_type 'Bruker APEX-II CCD'
_diffrn_measurement_method '\f and \w scans'
_diffrn_radiation_monochromator graphite
_diffrn_radiation_type MoK\a
_diffrn_radiation_wavelength 0.71073
_diffrn_reflns_av_R_equivalents 0.0570
_diffrn_reflns_av_unetI/netI 0.1159
_diffrn_reflns_Laue_measured_fraction_full 0.987
_diffrn_reflns_Laue_measured_fraction_max 0.986
_diffrn_reflns_limit_h_max 9
_diffrn_reflns_limit_h_min -9
_diffrn_reflns_limit_k_max 9
_diffrn_reflns_limit_k_min -9
_diffrn_reflns_limit_l_max 22
_diffrn_reflns_limit_l_min -13
_diffrn_reflns_number 6611
_diffrn_reflns_point_group_measured_fraction_full 0.987
_diffrn_reflns_point_group_measured_fraction_max 0.986
_diffrn_reflns_theta_full 25.242
_diffrn_reflns_theta_max 25.392
_diffrn_reflns_theta_min 2.162
_diffrn_source 'fine-focus sealed tube'
_diffrn_standards_number 0
_exptl_absorpt_coefficient_mu 6.844
_exptl_absorpt_correction_T_max 0.7456
_exptl_absorpt_correction_T_min 0.3719
_exptl_absorpt_correction_type multi-scan
_exptl_absorpt_process_details 'Apex2 (Bruker, 2005)'
_exptl_crystal_colour yellow
_exptl_crystal_density_diffrn 2.530
_exptl_crystal_density_method 'not measured'
_exptl_crystal_description block
_exptl_crystal_F_000 888
_exptl_crystal_size_max 0.30
_exptl_crystal_size_mid 0.20
_exptl_crystal_size_min 0.20
_exptl_transmission_factor_max 0.254
_exptl_transmission_factor_min 0.211
_refine_diff_density_max 2.188
_refine_diff_density_min -2.246
_refine_diff_density_rms 0.302
_refine_ls_extinction_method none
_refine_ls_goodness_of_fit_ref 0.954
_refine_ls_hydrogen_treatment constr
_refine_ls_matrix_type full
_refine_ls_number_parameters 307
_refine_ls_number_reflns 4524
_refine_ls_number_restraints 0
_refine_ls_restrained_S_all 0.954
_refine_ls_R_factor_all 0.0958
_refine_ls_R_factor_gt 0.0661
_refine_ls_shift/su_max 0.001
_refine_ls_shift/su_mean 0.000
_refine_ls_structure_factor_coef Fsqd
_refine_ls_weighting_details 'w=1/[\s^2^(Fo^2^)+(0.0829P)^2^] where P=(Fo^2^+2Fc^2^)/3'
_refine_ls_weighting_scheme calc
_refine_ls_wR_factor_gt 0.1541
_refine_ls_wR_factor_ref 0.1739
_reflns_Friedel_coverage 0.000
_reflns_number_gt 3042
_reflns_number_total 4587
_reflns_threshold_expression 'I > 2\s(I)'
_cod_data_source_file c6ce00637j2.cif
_cod_data_source_block 14
_cod_depositor_comments 'Adding full bibliography for 7225454--7225470.cif.'
_cod_original_cell_volume 1247.4(7)
_cod_database_code 7225467
_shelx_space_group_comment
;
The symmetry employed for this shelxl refinement is uniquely defined
by the following loop, which should always be used as a source of
symmetry information in preference to the above space-group names.
They are only intended as comments.
;
_exptl_absorpt_special_details
;
SADABS-2008/1 (Bruker,2008) was used for absorption correction.
wR2(int) was 0.1433 before and 0.0514 after correction.
The Ratio of minimum to maximum transmission is 0.4988.
The \l/2 correction factor is 0.0015.
;
_olex2_refinement_description
;
1. Fixed Uiso
 At 1.2 times of:
  All C(H) groups, All O(H,H) groups
2.a Riding coordinates:
 O7W(H7WA,H7WB), O8W(H8WA,H8WB), O9W(H9WA,H9WB), O10W(H10A,H10B)
2.b Aromatic/amide H refined with riding coordinates:
 C7(H7), C6(H6), C1(H1), C5(H5), C4(H4), C3(H3), C15(H15), C14(H14), C11(H11),
 C12(H12), C13(H13), C9(H9)
;
_shelx_shelxl_version_number 2014/7
_olex2_submission_special_instructions 'No special instructions were received'

loop_
_space_group_symop_operation_xyz
'x, y, z'
'-x, -y, -z'

loop_
_atom_site_label
_atom_site_type_symbol
_atom_site_fract_x
_atom_site_fract_y
_atom_site_fract_z
_atom_site_U_iso_or_equiv
_atom_site_adp_type
_atom_site_occupancy
_atom_site_site_symmetry_order
_atom_site_calc_flag
_atom_site_refinement_flags_posn
Gd1 Gd 0.80301(8) 0.20354(8) 0.49136(3) 0.0260(2) Uani 1 1 d .
I1 I 0.82605(12) 0.19850(13) 1.06120(5) 0.0417(3) Uani 1 1 d .
I2 I 0.32641(12) 0.21136(13) 1.05061(6) 0.0456(3) Uani 1 1 d .
Cu1 Cu 0.6154(2) 0.1027(3) 0.97981(10) 0.0481(5) Uani 1 1 d .
Cu2 Cu 0.8952(3) -0.1104(3) 1.02311(10) 0.0486(5) Uani 1 1 d .
O5 O 0.8251(11) 0.4940(11) 0.4572(5) 0.033(2) Uani 1 1 d .
O1 O 0.9446(11) -0.0081(11) 0.5697(4) 0.028(2) Uani 1 1 d .
O3 O 0.5752(12) 0.1335(12) 0.5850(5) 0.036(2) Uani 1 1 d .
O7W O 0.7151(11) -0.0321(11) 0.4513(5) 0.037(2) Uani 1 1 d .
H7WA H 0.6238 -0.0549 0.4402 0.045 Uiso 1 1 d R
H7WB H 0.7942 -0.1054 0.4346 0.045 Uiso 1 1 d R
O8W O 0.5499(11) 0.3015(11) 0.4364(5) 0.037(2) Uani 1 1 d .
H8WA H 0.4836 0.2438 0.4590 0.045 Uiso 1 1 d R
H8WB H 0.4950 0.3979 0.4293 0.045 Uiso 1 1 d R
C8 C 0.9781(16) -0.0738(17) 0.6316(7) 0.029(3) Uani 1 1 d .
O2 O 1.0835(13) -0.2017(12) 0.6342(5) 0.041(2) Uani 1 1 d .
C7 C 0.8965(18) 0.0039(19) 0.6959(7) 0.041(4) Uani 1 1 d .
H7 H 0.8779 -0.0657 0.7353 0.049 Uiso 1 1 calc R
C6 C 0.8472(17) 0.1611(18) 0.7038(7) 0.036(3) Uani 1 1 d .
H6 H 0.8738 0.2285 0.6647 0.043 Uiso 1 1 calc R
C2 C 0.7570(18) 0.2470(19) 0.7643(7) 0.036(3) Uani 1 1 d .
C1 C 0.7290(18) 0.1654(19) 0.8298(8) 0.041(4) Uani 1 1 d .
H1 H 0.7773 0.0548 0.8348 0.049 Uiso 1 1 calc R
N1 N 0.6384(17) 0.2350(16) 0.8851(7) 0.048(3) Uani 1 1 d .
C5 C 0.570(2) 0.392(2) 0.8775(9) 0.051(4) Uani 1 1 d .
H5 H 0.5049 0.4415 0.9162 0.062 Uiso 1 1 calc R
C4 C 0.588(2) 0.486(2) 0.8168(8) 0.048(4) Uani 1 1 d .
H4 H 0.5384 0.5968 0.8142 0.058 Uiso 1 1 calc R
C3 C 0.6840(19) 0.412(2) 0.7589(8) 0.043(4) Uani 1 1 d .
H3 H 0.6992 0.4734 0.7165 0.051 Uiso 1 1 calc R
O4 O 0.6288(11) 0.3839(12) 0.5765(5) 0.036(2) Uani 1 1 d .
C16 C 0.5429(16) 0.2808(17) 0.6026(8) 0.033(3) Uani 1 1 d .
C15 C 0.4059(16) 0.3417(16) 0.6591(7) 0.029(3) Uani 1 1 d .
H15 H 0.3690 0.4549 0.6612 0.035 Uiso 1 1 calc R
C14 C 0.3338(19) 0.2426(19) 0.7066(8) 0.041(4) Uani 1 1 d .
H14 H 0.3606 0.1293 0.7013 0.050 Uiso 1 1 calc R
C10 C 0.2173(18) 0.3026(18) 0.7652(7) 0.037(3) Uani 1 1 d .
C11 C 0.1152(18) 0.461(2) 0.7649(7) 0.040(4) Uani 1 1 d .
H11 H 0.1158 0.5306 0.7243 0.048 Uiso 1 1 calc R
C12 C 0.0170(18) 0.5106(18) 0.8245(7) 0.039(4) Uani 1 1 d .
H12 H -0.0481 0.6154 0.8252 0.047 Uiso 1 1 calc R
C13 C 0.0127(19) 0.408(2) 0.8834(8) 0.043(4) Uani 1 1 d .
H13 H -0.0560 0.4441 0.9237 0.051 Uiso 1 1 calc R
N2 N 0.1040(15) 0.2569(15) 0.8851(6) 0.037(3) Uani 1 1 d .
C9 C 0.200(2) 0.204(2) 0.8276(8) 0.051(4) Uani 1 1 d .
H9 H 0.2601 0.0972 0.8287 0.061 Uiso 1 1 calc R
C17 C 0.9393(17) 0.5492(17) 0.4782(7) 0.030(3) Uani 1 1 d .
O6 O 0.9619(11) 0.7007(11) 0.4655(5) 0.037(2) Uani 1 1 d .
O9W O 0.4028(17) 0.1770(17) 0.3381(7) 0.084(4) Uani 1 1 d .
H9WA H 0.4044 0.0790 0.3551 0.101 Uiso 1 1 d R
H9WB H 0.3068 0.2325 0.3502 0.101 Uiso 1 1 d R
O10W O 0.305(2) 0.817(2) 0.7427(8) 0.101(5) Uani 1 1 d .
H10A H 0.2358 0.8098 0.7128 0.122 Uiso 1 1 d R
H10B H 0.2509 0.8209 0.7837 0.122 Uiso 1 1 d R

loop_
_atom_site_aniso_label
_atom_site_aniso_U_11
_atom_site_aniso_U_22
_atom_site_aniso_U_33
_atom_site_aniso_U_23
_atom_site_aniso_U_13
_atom_site_aniso_U_12
Gd1 0.0218(4) 0.0250(4) 0.0312(4) 0.0023(3) -0.0036(3) -0.0050(3)
I1 0.0327(6) 0.0510(7) 0.0422(6) -0.0066(5) 0.0013(4) -0.0111(5)
I2 0.0301(6) 0.0495(7) 0.0571(7) -0.0168(5) 0.0036(4) -0.0061(5)
Cu1 0.0440(12) 0.0556(13) 0.0419(12) -0.0037(9) 0.0028(9) -0.0047(10)
Cu2 0.0456(13) 0.0562(14) 0.0414(11) 0.0042(9) 0.0013(9) -0.0070(10)
O5 0.029(6) 0.030(5) 0.045(6) 0.006(4) -0.016(4) -0.015(4)
O1 0.031(5) 0.030(5) 0.021(5) -0.001(4) 0.002(4) -0.007(4)
O3 0.030(6) 0.035(6) 0.043(6) 0.013(4) -0.012(4) -0.007(5)
O7W 0.023(5) 0.034(6) 0.058(7) -0.006(5) -0.019(4) -0.004(4)
O8W 0.029(6) 0.028(5) 0.056(6) -0.002(4) -0.021(5) 0.003(4)
C8 0.024(8) 0.032(8) 0.031(8) 0.006(6) 0.011(6) -0.015(7)
O2 0.046(7) 0.037(6) 0.035(6) 0.011(4) -0.004(5) 0.002(5)
C7 0.037(9) 0.048(10) 0.034(8) 0.003(7) 0.004(6) -0.003(8)
C6 0.034(9) 0.045(9) 0.026(7) 0.007(6) -0.009(6) 0.000(7)
C2 0.030(8) 0.046(9) 0.033(8) -0.006(7) -0.011(6) -0.002(7)
C1 0.032(9) 0.039(9) 0.051(10) -0.010(7) 0.001(7) -0.004(7)
N1 0.047(9) 0.042(9) 0.051(9) -0.017(6) 0.005(6) 0.002(7)
C5 0.049(11) 0.061(12) 0.045(10) -0.014(9) -0.001(8) -0.008(9)
C4 0.045(10) 0.049(10) 0.046(10) -0.015(8) -0.015(7) 0.014(8)
C3 0.046(10) 0.050(10) 0.034(8) -0.003(7) -0.004(7) -0.010(8)
O4 0.027(6) 0.044(6) 0.037(6) 0.007(4) 0.003(4) -0.012(5)
C16 0.015(7) 0.031(8) 0.053(9) 0.001(7) -0.018(6) 0.003(6)
C15 0.031(8) 0.025(7) 0.029(7) -0.004(6) -0.007(6) 0.006(6)
C14 0.044(10) 0.035(9) 0.043(9) 0.005(7) 0.005(7) -0.011(7)
C10 0.037(9) 0.037(9) 0.029(8) -0.003(6) 0.009(6) 0.004(7)
C11 0.035(9) 0.058(11) 0.028(8) 0.003(7) -0.003(6) -0.015(8)
C12 0.034(9) 0.035(9) 0.043(9) -0.005(7) 0.010(7) -0.002(7)
C13 0.034(9) 0.056(11) 0.035(9) 0.008(7) 0.002(6) -0.008(8)
N2 0.042(8) 0.037(8) 0.029(7) 0.001(5) 0.006(5) -0.002(6)
C9 0.042(10) 0.058(11) 0.050(10) 0.010(8) 0.010(7) -0.015(9)
C17 0.033(9) 0.026(7) 0.026(7) 0.004(5) 0.000(6) 0.000(6)
O6 0.022(5) 0.025(5) 0.068(7) 0.001(5) -0.025(5) -0.005(4)
O9W 0.083(11) 0.063(9) 0.112(12) -0.009(8) -0.046(9) -0.003(8)
O10W 0.097(13) 0.125(14) 0.086(11) 0.004(9) -0.024(9) -0.025(11)

loop_
_atom_type_symbol
_atom_type_description
_atom_type_scat_dispersion_real
_atom_type_scat_dispersion_imag
_atom_type_scat_source
C C 0.0033 0.0016 'International Tables Vol C Tables 4.2.6.8 and 6.1.1.4'
H H 0.0000 0.0000 'International Tables Vol C Tables 4.2.6.8 and 6.1.1.4'
N N 0.0061 0.0033 'International Tables Vol C Tables 4.2.6.8 and 6.1.1.4'
O O 0.0106 0.0060 'International Tables Vol C Tables 4.2.6.8 and 6.1.1.4'
Cu Cu 0.3201 1.2651 'International Tables Vol C Tables 4.2.6.8 and 6.1.1.4'
I I -0.4742 1.8119 'International Tables Vol C Tables 4.2.6.8 and 6.1.1.4'
Gd Gd -0.1653 3.9035 'International Tables Vol C Tables 4.2.6.8 and 6.1.1.4'

loop_
_geom_angle_atom_site_label_1
_geom_angle_atom_site_label_2
_geom_angle_atom_site_label_3
_geom_angle
_geom_angle_site_symmetry_1
_geom_angle_site_symmetry_3
O5 Gd1 O1 109.8(3) . 2_756
O5 Gd1 O3 120.9(3) . .
O5 Gd1 C8 93.7(3) . 2_756
O5 Gd1 C16 95.3(4) . .
O1 Gd1 O5 135.0(3) . .
O1 Gd1 O1 65.1(3) . 2_756
O1 Gd1 O3 74.6(3) . .
O1 Gd1 C8 91.3(4) . 2_756
O1 Gd1 C8 26.4(3) 2_756 2_756
O1 Gd1 O2 116.0(3) . 2_756
O1 Gd1 C16 89.0(3) . .
O1 Gd1 C16 152.3(3) 2_756 .
O1 Gd1 O6 70.3(3) . 2_766
O3 Gd1 O1 128.9(3) . 2_756
O3 Gd1 C8 142.6(3) . 2_756
O3 Gd1 C16 26.2(3) . .
O7W Gd1 O5 142.3(3) . .
O7W Gd1 O1 69.5(3) . 2_756
O7W Gd1 O1 80.5(3) . .
O7W Gd1 O3 74.1(3) . .
O7W Gd1 O8W 73.2(3) . .
O7W Gd1 C8 69.4(3) . 2_756
O7W Gd1 O2 77.7(3) . 2_756
O7W Gd1 O4 122.0(3) . .
O7W Gd1 C16 97.9(4) . .
O7W Gd1 O6 143.5(3) . 2_766
O8W Gd1 O5 77.3(3) . .
O8W Gd1 O1 145.3(3) . .
O8W Gd1 O1 122.9(3) . 2_756
O8W Gd1 O3 76.7(3) . .
O8W Gd1 C8 99.9(4) . 2_756
O8W Gd1 O2 80.3(3) . 2_756
O8W Gd1 O4 75.2(3) . .
O8W Gd1 C16 73.0(3) . .
O8W Gd1 O6 141.8(3) . 2_766
O2 Gd1 O5 74.7(3) 2_756 .
O2 Gd1 O1 50.9(3) 2_756 2_756
O2 Gd1 O3 147.7(3) 2_756 .
O2 Gd1 C8 24.8(3) 2_756 2_756
O2 Gd1 C16 153.0(4) 2_756 .
O4 Gd1 O5 70.5(3) . .
O4 Gd1 O1 161.8(3) . 2_756
O4 Gd1 O1 101.2(3) . .
O4 Gd1 O3 51.9(3) . .
O4 Gd1 C8 164.1(3) . 2_756
O4 Gd1 O2 140.9(3) . 2_756
O4 Gd1 C16 25.8(3) . .
O4 Gd1 O6 85.7(3) . 2_766
C16 Gd1 C8 167.0(4) . 2_756
O6 Gd1 O5 65.1(3) 2_766 .
O6 Gd1 O1 78.4(3) 2_766 2_756
O6 Gd1 O3 116.6(3) 2_766 .
O6 Gd1 C8 89.4(3) 2_766 2_756
O6 Gd1 O2 95.5(3) 2_766 2_756
O6 Gd1 C16 102.9(3) 2_766 .
Cu2 I1 Cu1 63.18(7) . .
Cu2 I1 Cu1 97.28(7) 2_757 .
Cu2 I1 Cu2 62.89(8) . 2_757
Cu1 I2 Cu1 63.61(8) . 2_657
Cu1 I2 Cu2 63.25(7) 2_657 2_657
Cu1 I2 Cu2 103.60(7) . 2_657
I1 Cu1 Cu1 127.14(12) . 2_657
I1 Cu1 Cu2 57.75(7) . .
I2 Cu1 I1 116.60(9) 2_657 .
I2 Cu1 I1 100.84(7) . .
I2 Cu1 I2 116.39(8) . 2_657
I2 Cu1 Cu1 57.97(8) 2_657 2_657
I2 Cu1 Cu1 58.42(7) . 2_657
I2 Cu1 Cu2 58.97(7) 2_657 .
I2 Cu1 Cu2 130.30(9) . .
Cu1 Cu1 Cu2 97.00(12) 2_657 .
N1 Cu1 I1 105.8(4) . .
N1 Cu1 I2 106.6(3) . 2_657
N1 Cu1 I2 110.1(4) . .
N1 Cu1 Cu1 126.6(4) . 2_657
N1 Cu1 Cu2 118.6(4) . .
I1 Cu2 I1 117.11(8) . 2_757
I1 Cu2 I2 100.27(7) 2_757 2_657
I1 Cu2 I2 116.71(8) . 2_657
I1 Cu2 Cu1 59.06(7) . .
I1 Cu2 Cu1 123.62(9) 2_757 .
I1 Cu2 Cu2 58.82(8) . 2_757
I1 Cu2 Cu2 58.28(7) 2_757 2_757
I2 Cu2 Cu1 57.78(7) 2_657 .
I2 Cu2 Cu2 126.93(12) 2_657 2_757
Cu2 Cu2 Cu1 92.34(11) 2_757 .
N2 Cu2 I1 106.9(3) 2_657 .
N2 Cu2 I1 110.7(4) 2_657 2_757
N2 Cu2 I2 104.4(3) 2_657 2_657
N2 Cu2 Cu1 124.4(4) 2_657 .
N2 Cu2 Cu2 128.2(4) 2_657 2_757
C17 O5 Gd1 117.6(9) . .
Gd1 O1 Gd1 114.9(3) . 2_756
C8 O1 Gd1 153.3(9) . .
C8 O1 Gd1 91.0(8) . 2_756
C16 O3 Gd1 90.1(8) . .
O1 C8 Gd1 62.6(6) . 2_756
O1 C8 C7 120.5(13) . .
O2 C8 Gd1 56.5(6) . 2_756
O2 C8 O1 118.1(12) . .
O2 C8 C7 121.3(13) . .
C7 C8 Gd1 169.0(9) . 2_756
C8 O2 Gd1 98.8(8) . 2_756
C6 C7 C8 126.4(14) . .
C7 C6 C2 129.7(14) . .
C1 C2 C6 121.7(14) . .
C3 C2 C6 121.8(14) . .
C3 C2 C1 116.4(13) . .
N1 C1 C2 124.2(16) . .
C1 N1 Cu1 120.1(12) . .
C1 N1 C5 117.5(15) . .
C5 N1 Cu1 122.4(10) . .
N1 C5 C4 124.3(15) . .
C5 C4 C3 117.9(16) . .
C4 C3 C2 119.8(15) . .
C16 O4 Gd1 96.2(9) . .
O3 C16 Gd1 63.7(7) . .
O3 C16 C15 122.5(13) . .
O4 C16 Gd1 58.0(7) . .
O4 C16 O3 121.5(13) . .
O4 C16 C15 115.9(12) . .
C15 C16 Gd1 173.6(10) . .
C14 C15 C16 123.9(13) . .
C15 C14 C10 123.3(14) . .
C11 C10 C14 123.6(14) . .
C9 C10 C14 120.4(15) . .
C9 C10 C11 116.0(13) . .
C12 C11 C10 119.1(14) . .
C11 C12 C13 120.5(16) . .
N2 C13 C12 121.9(14) . .
C13 N2 Cu2 120.7(9) . 2_657
C9 N2 Cu2 120.1(11) . 2_657
C9 N2 C13 119.1(14) . .
N2 C9 C10 123.2(16) . .
O5 C17 C17 122.4(16) . 2_766
O5 C17 O6 123.6(12) . .
O6 C17 C17 114.0(15) . 2_766
C17 O6 Gd1 120.8(8) . 2_766

loop_
_geom_bond_atom_site_label_1
_geom_bond_atom_site_label_2
_geom_bond_distance
_geom_bond_site_symmetry_2
Gd1 O5 2.477(9) .
Gd1 O1 2.429(9) .
Gd1 O1 2.592(9) 2_756
Gd1 O3 2.551(9) .
Gd1 O7W 2.382(8) .
Gd1 O8W 2.399(9) .
Gd1 C8 2.919(13) 2_756
Gd1 O2 2.462(9) 2_756
Gd1 O4 2.428(9) .
Gd1 C16 2.845(15) .
Gd1 O6 2.435(8) 2_766
I1 Cu1 2.676(2) .
I1 Cu2 2.638(2) .
I1 Cu2 2.653(2) 2_757
I2 Cu1 2.625(2) .
I2 Cu1 2.638(2) 2_657
I2 Cu2 2.672(2) 2_657
Cu1 I2 2.638(2) 2_657
Cu1 Cu1 2.773(4) 2_657
Cu1 Cu2 2.784(3) .
Cu1 N1 2.051(14) .
Cu2 I1 2.653(2) 2_757
Cu2 I2 2.672(2) 2_657
Cu2 Cu2 2.761(4) 2_757
Cu2 N2 2.056(12) 2_657
O5 C17 1.221(15) .
O1 Gd1 2.592(9) 2_756
O1 C8 1.297(16) .
O3 C16 1.255(16) .
C8 Gd1 2.919(13) 2_756
C8 O2 1.237(16) .
C8 C7 1.453(18) .
O2 Gd1 2.462(9) 2_756
C7 C6 1.30(2) .
C6 C2 1.448(19) .
C2 C1 1.39(2) .
C2 C3 1.39(2) .
C1 N1 1.318(18) .
N1 C5 1.32(2) .
C5 C4 1.36(2) .
C4 C3 1.38(2) .
O4 C16 1.244(16) .
C16 C15 1.505(19) .
C15 C14 1.340(19) .
C14 C10 1.435(19) .
C10 C11 1.42(2) .
C10 C9 1.40(2) .
C11 C12 1.355(19) .
C12 C13 1.36(2) .
C13 N2 1.331(19) .
N2 Cu2 2.057(12) 2_657
N2 C9 1.323(18) .
C17 C17 1.46(3) 2_766
C17 O6 1.300(16) .
O6 Gd1 2.435(8) 2_766
